data_7200871
loop_
_publ_author_name
'Kaiser, Carlos R.'
'Pais, Karla C.'
'de Souza, Marcus V. N.'
'Wardell, James L.'
'Wardell, Solange M. S. V.'
'Tiekink, Edward R. T.'

_publ_section_title
;
 Assessing the persistence of the N--H&#x22EF;N hydrogen bonding leading
 to supramolecular chains in molecules related to the anti-malarial drug,
 chloroquine
;
_journal_coden_ASTM CRECF4
_journal_issue 6
_journal_name_full CrystEngComm
_journal_page_first 1133
_journal_page_last 1140
_journal_paper_doi 10.1039/b823058g
_journal_volume 11
_journal_year 2009
_chemical_formula_moiety 'C11 H11 Cl N2 O'
_chemical_formula_sum 'C11 H11 Cl N2 O'
_chemical_formula_weight 222.67
_space_group_IT_number 14
_symmetry_cell_setting monoclinic
_symmetry_space_group_name_Hall '-P 2yn'
_symmetry_space_group_name_H-M 'P 1 21/n 1'
_atom_sites_solution_hydrogens geom
_atom_sites_solution_primary direct
_atom_sites_solution_secondary difmap
_audit_creation_method SHELXL-97
_cell_angle_alpha 90
_cell_angle_beta 93.546(3)
_cell_angle_gamma 90
_cell_formula_units_Z 4
_cell_length_a 4.5721(1)
_cell_length_b 14.8383(6)
_cell_length_c 14.8932(6)
_cell_measurement_reflns_used 2324
_cell_measurement_temperature 120(2)
_cell_measurement_theta_max 27.5
_cell_measurement_theta_min 2.9
_cell_volume 1008.45(6)
_computing_cell_refinement 'DENZO (Otwinowski & Minor, 1997) & COLLECT (Hooft, R.W.W., 1998)'
_computing_data_collection 'COLLECT (Hooft, R.W.W., 1998)'
_computing_data_reduction 'DENZO (Otwinowski & Minor, 1997) & COLLECT (Hooft, R.W.W., 1998)'
_computing_molecular_graphics 'ORTEPII (Johnson, 1976) and DIAMOND (Crystal Impact, 2006'
_computing_publication_material SHELXL97
_computing_structure_refinement 'SHELXL97 (Sheldrick, 1997)'
_computing_structure_solution 'SHELXS97 (Sheldrick, 1997)'
_diffrn_ambient_temperature 120(2)
_diffrn_detector_area_resol_mean 9.091
_diffrn_measured_fraction_theta_full 0.998
_diffrn_measured_fraction_theta_max 0.998
_diffrn_measurement_device_type 'Bruker-Nonius 95mm CCD camera on \k-goniostat'
_diffrn_measurement_method '\f & \w scans'
_diffrn_radiation_monochromator graphite
_diffrn_radiation_source 'Bruker-Nonius FR591 rotating anode'
_diffrn_radiation_type MoK\a
_diffrn_radiation_wavelength 0.71070
_diffrn_reflns_av_R_equivalents 0.068
_diffrn_reflns_av_sigmaI/netI 0.048
_diffrn_reflns_limit_h_max 5
_diffrn_reflns_limit_h_min -5
_diffrn_reflns_limit_k_max 19
_diffrn_reflns_limit_k_min -18
_diffrn_reflns_limit_l_max 19
_diffrn_reflns_limit_l_min -19
_diffrn_reflns_number 13921
_diffrn_reflns_theta_full 27.5
_diffrn_reflns_theta_max 27.5
_diffrn_reflns_theta_min 3.1
_diffrn_standards_decay_% 0
_diffrn_standards_number 0
_exptl_absorpt_coefficient_mu 0.350
_exptl_absorpt_correction_T_max 1
_exptl_absorpt_correction_T_min 0.721
_exptl_absorpt_correction_type multi-scan
_exptl_absorpt_process_details 'SADABS V2.10 (Sheldrick, 2003)'
_exptl_crystal_colour colourless
_exptl_crystal_density_diffrn 1.467
_exptl_crystal_density_method 'not measured'
_exptl_crystal_description rod
_exptl_crystal_F_000 464
_exptl_crystal_size_max 0.42
_exptl_crystal_size_mid 0.12
_exptl_crystal_size_min 0.10
_refine_diff_density_max 0.28
_refine_diff_density_min -0.30
_refine_diff_density_rms 0.065
_refine_ls_extinction_method none
_refine_ls_goodness_of_fit_ref 1.05
_refine_ls_hydrogen_treatment constr
_refine_ls_matrix_type full
_refine_ls_number_parameters 142
_refine_ls_number_reflns 2296
_refine_ls_number_restraints 2
_refine_ls_restrained_S_all 1.05
_refine_ls_R_factor_all 0.071
_refine_ls_R_factor_gt 0.041
_refine_ls_shift/su_max <0.001
_refine_ls_shift/su_mean 0.000
_refine_ls_structure_factor_coef Fsqd
_refine_ls_weighting_details 'calc w=1/[\s^2^(Fo^2^)+(0.0447P)^2^+0.4254P] where P=(Fo^2^+2Fc^2^)/3'
_refine_ls_weighting_scheme calc
_refine_ls_wR_factor_gt 0.091
_refine_ls_wR_factor_ref 0.104
_reflns_number_gt 1624
_reflns_number_total 2296
_reflns_threshold_expression I>2\s(I)
_cod_data_source_file B823058G.txt
_cod_data_source_block CH2CH2OH
_cod_depositor_comments
;
 Replaced the incorrect bibliographical reference to the original
 publication with a proper one.
 
 Antanas Vaitkus,
 2019-09-17 
;
_cod_original_sg_symbol_Hall '-P 2yn '
_cod_original_sg_symbol_H-M 'P 21/n'
_cod_database_code 7200871

loop_
_symmetry_equiv_pos_as_xyz
'x, y, z'
'-x+1/2, y+1/2, -z+1/2'
'-x, -y, -z'
'x-1/2, -y-1/2, z-1/2'

loop_
_atom_site_label
_atom_site_type_symbol
_atom_site_fract_x
_atom_site_fract_y
_atom_site_fract_z
_atom_site_U_iso_or_equiv
_atom_site_adp_type
_atom_site_occupancy
_atom_site_symmetry_multiplicity
_atom_site_calc_flag
_atom_site_refinement_flags
_atom_site_disorder_assembly
_atom_site_disorder_group
Cl1 Cl 1.08404(11) 0.09498(4) 0.42344(3) 0.02970(17) Uani 1 1 d . . .
O1 O -0.0263(3) 0.05329(9) -0.09674(9) 0.0227(3) Uani 1 1 d D . .
H1O H -0.0115 0.0863 -0.1421 0.034 Uiso 1 1 d D . .
N1 N 0.4712(4) 0.33259(11) 0.25709(11) 0.0240(4) Uani 1 1 d . . .
N2 N 0.0711(3) 0.14634(11) 0.07666(11) 0.0212(4) Uani 1 1 d D . .
H2N H 0.0755 0.0887 0.0904 0.025 Uiso 1 1 d D . .
C1 C 0.2803(4) 0.35592(13) 0.19085(13) 0.0259(5) Uani 1 1 d . . .
H1 H 0.2329 0.4181 0.1854 0.031 Uiso 1 1 calc R . .
C2 C 0.1430(4) 0.29777(13) 0.12867(13) 0.0228(4) Uani 1 1 d . . .
H2 H 0.0105 0.3205 0.0825 0.027 Uiso 1 1 calc R . .
C3 C 0.2009(4) 0.20630(12) 0.13447(12) 0.0177(4) Uani 1 1 d . . .
C4 C 0.4151(4) 0.17727(12) 0.20328(12) 0.0182(4) Uani 1 1 d . . .
C5 C 0.5080(4) 0.08725(13) 0.21360(13) 0.0213(4) Uani 1 1 d . . .
H5 H 0.4266 0.0428 0.1735 0.026 Uiso 1 1 calc R . .
C6 C 0.7115(4) 0.06206(13) 0.27956(13) 0.0222(4) Uani 1 1 d . . .
H6 H 0.7711 0.0009 0.2856 0.027 Uiso 1 1 calc R . .
C7 C 0.8310(4) 0.12808(13) 0.33829(12) 0.0206(4) Uani 1 1 d . . .
C8 C 0.7517(4) 0.21577(13) 0.33010(12) 0.0206(4) Uani 1 1 d . . .
H8 H 0.8384 0.2592 0.3704 0.025 Uiso 1 1 calc R . .
C9 C 0.5416(4) 0.24313(13) 0.26232(12) 0.0194(4) Uani 1 1 d . . .
C10 C -0.1488(4) 0.17288(13) 0.00730(12) 0.0202(4) Uani 1 1 d . . .
H10A H -0.0654 0.2183 -0.0325 0.024 Uiso 1 1 calc R . .
H10B H -0.3178 0.2005 0.0354 0.024 Uiso 1 1 calc R . .
C11 C -0.2501(4) 0.09223(13) -0.04726(13) 0.0224(4) Uani 1 1 d . . .
H11A H -0.3246 0.0461 -0.0064 0.027 Uiso 1 1 calc R . .
H11B H -0.4148 0.1105 -0.0897 0.027 Uiso 1 1 calc R . .

loop_
_atom_site_aniso_label
_atom_site_aniso_U_11
_atom_site_aniso_U_22
_atom_site_aniso_U_33
_atom_site_aniso_U_23
_atom_site_aniso_U_13
_atom_site_aniso_U_12
Cl1 0.0309(3) 0.0308(3) 0.0264(3) -0.0007(2) -0.0069(2) -0.0001(2)
O1 0.0308(8) 0.0171(7) 0.0198(7) 0.0013(6) -0.0026(6) 0.0019(6)
N1 0.0298(9) 0.0174(9) 0.0250(9) -0.0044(7) 0.0028(7) -0.0005(7)
N2 0.0245(9) 0.0175(8) 0.0212(9) 0.0010(7) -0.0016(7) -0.0007(7)
C1 0.0304(11) 0.0179(10) 0.0298(12) 0.0001(8) 0.0054(9) 0.0016(8)
C2 0.0253(10) 0.0214(10) 0.0218(10) 0.0002(8) 0.0013(8) 0.0026(8)
C3 0.0184(9) 0.0171(9) 0.0180(9) -0.0008(7) 0.0054(7) -0.0020(7)
C4 0.0196(10) 0.0171(9) 0.0180(9) -0.0014(7) 0.0038(7) -0.0024(8)
C5 0.0250(10) 0.0178(10) 0.0210(10) -0.0030(8) 0.0012(8) -0.0038(8)
C6 0.0254(11) 0.0193(10) 0.0218(10) -0.0007(8) 0.0014(8) -0.0015(8)
C7 0.0189(10) 0.0253(10) 0.0176(10) -0.0016(8) 0.0009(8) -0.0022(8)
C8 0.0226(10) 0.0210(10) 0.0186(10) -0.0051(8) 0.0035(8) -0.0046(8)
C9 0.0214(10) 0.0181(10) 0.0194(10) -0.0030(7) 0.0071(8) -0.0030(8)
C10 0.0205(10) 0.0203(10) 0.0200(10) 0.0018(8) 0.0028(8) 0.0016(8)
C11 0.0200(10) 0.0208(10) 0.0257(11) 0.0024(8) -0.0024(8) -0.0018(8)

loop_
_atom_type_symbol
_atom_type_description
_atom_type_scat_dispersion_real
_atom_type_scat_dispersion_imag
_atom_type_scat_source
C C 0.0033 0.0016 'International Tables Vol C Tables 4.2.6.8 and 6.1.1.4'
H H 0.0000 0.0000 'International Tables Vol C Tables 4.2.6.8 and 6.1.1.4'
Cl Cl 0.1484 0.1585 'International Tables Vol C Tables 4.2.6.8 and 6.1.1.4'
N N 0.0061 0.0033 'International Tables Vol C Tables 4.2.6.8 and 6.1.1.4'
O O 0.0106 0.0060 'International Tables Vol C Tables 4.2.6.8 and 6.1.1.4'

loop_
_geom_angle_atom_site_label_1
_geom_angle_atom_site_label_2
_geom_angle_atom_site_label_3
_geom_angle
_geom_angle_site_symmetry_1
_geom_angle_site_symmetry_3
_geom_angle_publ_flag
C11 O1 H1O 106.1 . . ?
C1 N1 C9 116.03(16) . . ?
C3 N2 C10 122.22(16) . . ?
C3 N2 H2N 119.3 . . ?
C10 N2 H2N 115.7 . . ?
N1 C1 C2 125.86(18) . . ?
N1 C1 H1 117.1 . . ?
C2 C1 H1 117.1 . . ?
C3 C2 C1 119.44(18) . . ?
C3 C2 H2 120.3 . . ?
C1 C2 H2 120.3 . . ?
N2 C3 C2 122.13(17) . . ?
N2 C3 C4 120.65(16) . . ?
C2 C3 C4 117.18(17) . . ?
C5 C4 C9 118.63(17) . . ?
C5 C4 C3 123.33(17) . . ?
C9 C4 C3 118.03(17) . . ?
C6 C5 C4 121.81(18) . . ?
C6 C5 H5 119.1 . . ?
C4 C5 H5 119.1 . . ?
C5 C6 C7 118.73(18) . . ?
C5 C6 H6 120.6 . . ?
C7 C6 H6 120.6 . . ?
C8 C7 C6 121.57(18) . . ?
C8 C7 Cl1 120.05(15) . . ?
C6 C7 Cl1 118.38(15) . . ?
C7 C8 C9 120.53(17) . . ?
C7 C8 H8 119.7 . . ?
C9 C8 H8 119.7 . . ?
N1 C9 C8 117.91(17) . . ?
N1 C9 C4 123.37(17) . . ?
C8 C9 C4 118.73(17) . . ?
N2 C10 C11 110.22(15) . . ?
N2 C10 H10A 109.6 . . ?
C11 C10 H10A 109.6 . . ?
N2 C10 H10B 109.6 . . ?
C11 C10 H10B 109.6 . . ?
H10A C10 H10B 108.1 . . ?
O1 C11 C10 113.35(15) . . ?
O1 C11 H11A 108.9 . . ?
C10 C11 H11A 108.9 . . ?
O1 C11 H11B 108.9 . . ?
C10 C11 H11B 108.9 . . ?
H11A C11 H11B 107.7 . . ?

loop_
_geom_bond_atom_site_label_1
_geom_bond_atom_site_label_2
_geom_bond_distance
_geom_bond_site_symmetry_2
_geom_bond_publ_flag
Cl1 C7 1.7339(19) . ?
O1 C11 1.420(2) . ?
O1 H1O 0.8400 . ?
N1 C1 1.322(3) . ?
N1 C9 1.367(2) . ?
N2 C3 1.350(2) . ?
N2 C10 1.451(2) . ?
N2 H2N 0.8799 . ?
C1 C2 1.387(3) . ?
C1 H1 0.9500 . ?
C2 C3 1.384(3) . ?
C2 H2 0.9500 . ?
C3 C4 1.439(3) . ?
C4 C5 1.407(3) . ?
C4 C9 1.414(3) . ?
C5 C6 1.363(3) . ?
C5 H5 0.9500 . ?
C6 C7 1.401(3) . ?
C6 H6 0.9500 . ?
C7 C8 1.354(3) . ?
C8 C9 1.410(3) . ?
C8 H8 0.9500 . ?
C10 C11 1.503(3) . ?
C10 H10A 0.9900 . ?
C10 H10B 0.9900 . ?
C11 H11A 0.9900 . ?
C11 H11B 0.9900 . ?

loop_
_geom_torsion_atom_site_label_1
_geom_torsion_atom_site_label_2
_geom_torsion_atom_site_label_3
_geom_torsion_atom_site_label_4
_geom_torsion
_geom_torsion_site_symmetry_1
_geom_torsion_site_symmetry_2
_geom_torsion_site_symmetry_3
_geom_torsion_site_symmetry_4
_geom_torsion_publ_flag
C9 N1 C1 C2 1.6(3) . . . . ?
N1 C1 C2 C3 1.0(3) . . . . ?
C10 N2 C3 C2 -3.2(3) . . . . ?
C10 N2 C3 C4 179.07(16) . . . . ?
C1 C2 C3 N2 179.12(18) . . . . ?
C1 C2 C3 C4 -3.1(3) . . . . ?
N2 C3 C4 C5 1.7(3) . . . . ?
C2 C3 C4 C5 -176.19(18) . . . . ?
N2 C3 C4 C9 -179.47(17) . . . . ?
C2 C3 C4 C9 2.7(3) . . . . ?
C9 C4 C5 C6 1.1(3) . . . . ?
C3 C4 C5 C6 180.00(17) . . . . ?
C4 C5 C6 C7 -0.2(3) . . . . ?
C5 C6 C7 C8 -0.9(3) . . . . ?
C5 C6 C7 Cl1 178.68(15) . . . . ?
C6 C7 C8 C9 0.9(3) . . . . ?
Cl1 C7 C8 C9 -178.64(14) . . . . ?
C1 N1 C9 C8 177.91(17) . . . . ?
C1 N1 C9 C4 -1.9(3) . . . . ?
C7 C8 C9 N1 -179.73(18) . . . . ?
C7 C8 C9 C4 0.1(3) . . . . ?
C5 C4 C9 N1 178.74(18) . . . . ?
C3 C4 C9 N1 -0.2(3) . . . . ?
C5 C4 C9 C8 -1.1(3) . . . . ?
C3 C4 C9 C8 179.99(16) . . . . ?
C3 N2 C10 C11 179.24(16) . . . . ?
N2 C10 C11 O1 -64.7(2) . . . . ?

loop_
_cod_related_entry_id
_cod_related_entry_database
_cod_related_entry_code
1 ChemSpider 3839983
